data_1508592
loop_
_publ_author_name
'Blanco-Lomas, Marina'
'Campos, Pedro J.'
'Sampedro, Diego'

_publ_section_title
;
 Benzylidene-oxazolones as molecular photoswitches.
;
_journal_issue 17
_journal_name_full 'Organic letters'
_journal_page_first 4334
_journal_page_last 4337
_journal_paper_doi 10.1021/ol301741g
_journal_volume 14
_journal_year 2012
_chemical_formula_moiety 'C12 H11 N1 O3'
_chemical_formula_sum 'C12 H11 N O3'
_chemical_formula_weight 217.22
_chemical_melting_point 420
_chemical_name_common 2d
_chemical_name_systematic
;
 (Z)-4-(2-methoxylbenzylidene)-2-methyloxazol-5(4H)-one
;
_space_group_IT_number 14
_symmetry_cell_setting monoclinic
_symmetry_space_group_name_Hall '-P 2yn'
_symmetry_space_group_name_H-M 'P 1 21/n 1'
_atom_sites_solution_hydrogens geom
_atom_sites_solution_primary direct
_atom_sites_solution_secondary difmap
_audit_creation_method SHELXL-97
_cell_angle_alpha 90.00
_cell_angle_beta 107.228(3)
_cell_angle_gamma 90.00
_cell_formula_units_Z 4
_cell_length_a 7.2067(5)
_cell_length_b 14.7670(11)
_cell_length_c 10.1297(5)
_cell_measurement_reflns_used 1602
_cell_measurement_temperature 173(2)
_cell_measurement_theta_max 28.22
_cell_measurement_theta_min 4.05
_cell_volume 1029.65(12)
_computing_cell_refinement 'HKL Scalepack (Otwinowski & Minor 1997)'
_computing_data_collection 'Collect (Bruker AXS BV, 1997-2004)'
_computing_data_reduction 'HKL Denzo and Scalepack (Otwinowski & Minor 1997)'
_computing_molecular_graphics 'Ortep-3 for Windows (Farrugia, 1997)'
_computing_publication_material 'WinGX publication routines (Farrugia, 1999)'
_computing_structure_refinement 'SHELXL-97 (Sheldrick, 2008)'
_computing_structure_solution 'SIR 2004'
_diffrn_ambient_temperature 173(2)
_diffrn_detector_area_resol_mean 9
_diffrn_measured_fraction_theta_full 0.995
_diffrn_measured_fraction_theta_max 0.969
_diffrn_measurement_device_type KappaCCD
_diffrn_measurement_method 'CCD rotation images, thick slices'
_diffrn_radiation_monochromator graphite
_diffrn_radiation_source 'fine-focus sealed tube'
_diffrn_radiation_type MoK\a
_diffrn_radiation_wavelength 0.71073
_diffrn_reflns_av_R_equivalents 0.0997
_diffrn_reflns_av_sigmaI/netI 0.0540
_diffrn_reflns_limit_h_max 9
_diffrn_reflns_limit_h_min -9
_diffrn_reflns_limit_k_max 19
_diffrn_reflns_limit_k_min -19
_diffrn_reflns_limit_l_max 12
_diffrn_reflns_limit_l_min -13
_diffrn_reflns_number 13912
_diffrn_reflns_theta_full 25.00
_diffrn_reflns_theta_max 28.22
_diffrn_reflns_theta_min 4.05
_exptl_absorpt_coefficient_mu 0.102
_exptl_absorpt_correction_T_max 2.0269
_exptl_absorpt_correction_T_min 0.4637
_exptl_absorpt_correction_type refdelf
_exptl_absorpt_process_details '(Parkin et al., 1995)'
_exptl_crystal_colour yellow
_exptl_crystal_density_diffrn 1.401
_exptl_crystal_density_meas 1.401
_exptl_crystal_density_method 'not measured'
_exptl_crystal_description prism
_exptl_crystal_F_000 456
_exptl_crystal_size_max 0.50
_exptl_crystal_size_mid 0.45
_exptl_crystal_size_min 0.40
_refine_diff_density_max 0.257
_refine_diff_density_min -0.282
_refine_diff_density_rms 0.073
_refine_ls_extinction_method none
_refine_ls_goodness_of_fit_ref 1.035
_refine_ls_hydrogen_treatment constr
_refine_ls_matrix_type full
_refine_ls_number_parameters 147
_refine_ls_number_reflns 2462
_refine_ls_number_restraints 0
_refine_ls_restrained_S_all 1.035
_refine_ls_R_factor_all 0.0763
_refine_ls_R_factor_gt 0.0515
_refine_ls_shift/su_max 0.000
_refine_ls_shift/su_mean 0.000
_refine_ls_structure_factor_coef Fsqd
_refine_ls_weighting_details 'calc w=1/[\s^2^(Fo^2^)+(0.0670P)^2^+0.2331P] where P=(Fo^2^+2Fc^2^)/3'
_refine_ls_weighting_scheme calc
_refine_ls_wR_factor_gt 0.1256
_refine_ls_wR_factor_ref 0.1401
_reflns_number_gt 1783
_reflns_number_total 2462
_reflns_threshold_expression >2\s(I)
_cod_data_source_file ol301741g_si_002.cif
_cod_data_source_block 2d
_cod_original_sg_symbol_H-M P21/n
_cod_database_code 1508592

loop_
_symmetry_equiv_pos_as_xyz
'x, y, z'
'-x+1/2, y+1/2, -z+1/2'
'-x, -y, -z'
'x-1/2, -y-1/2, z-1/2'

loop_
_atom_site_label
_atom_site_type_symbol
_atom_site_fract_x
_atom_site_fract_y
_atom_site_fract_z
_atom_site_U_iso_or_equiv
_atom_site_adp_type
_atom_site_occupancy
_atom_site_symmetry_multiplicity
_atom_site_calc_flag
_atom_site_refinement_flags
O1 O 0.59950(18) 0.14950(8) 0.15766(13) 0.0421(3) Uani 1 1 d .
O2 O -0.09821(17) 0.11277(8) -0.05775(13) 0.0392(3) Uani 1 1 d .
O3 O 0.68654(16) 0.29661(8) 0.20198(12) 0.0375(3) Uani 1 1 d .
C14 C 0.0051(2) 0.26490(11) -0.02947(15) 0.0302(4) Uani 1 1 d .
C1 C 0.2006(2) 0.23032(11) 0.03094(16) 0.0311(4) Uani 1 1 d .
H1 H 0.2121 0.1676 0.0298 0.037 Uiso 1 1 calc R
N1 N 0.4009(2) 0.36861(10) 0.10748(15) 0.0361(3) Uani 1 1 d .
C3 C 0.3671(2) 0.27512(11) 0.08813(16) 0.0316(4) Uani 1 1 d .
C4 C -0.0401(2) 0.35703(11) -0.04481(17) 0.0344(4) Uani 1 1 d .
H4 H 0.0586 0.3995 -0.0142 0.041 Uiso 1 1 calc R
C5 C -0.1486(2) 0.20196(11) -0.07620(16) 0.0313(4) Uani 1 1 d .
C6 C 0.5532(2) 0.22749(12) 0.14855(16) 0.0328(4) Uani 1 1 d .
C7 C -0.3375(2) 0.23160(11) -0.13725(16) 0.0333(4) Uani 1 1 d .
H7 H -0.4376 0.1899 -0.1682 0.040 Uiso 1 1 calc R
C8 C -0.2289(2) 0.38657(12) -0.10471(18) 0.0376(4) Uani 1 1 d .
H8 H -0.2567 0.4482 -0.1132 0.045 Uiso 1 1 calc R
C9 C -0.3761(2) 0.32332(12) -0.15188(17) 0.0366(4) Uani 1 1 d .
H9 H -0.5025 0.3429 -0.1939 0.044 Uiso 1 1 calc R
C10 C 0.6945(3) 0.45994(13) 0.2187(2) 0.0534(5) Uani 1 1 d .
H10A H 0.6154 0.5115 0.1810 0.080 Uiso 1 1 calc R
H10B H 0.8084 0.4601 0.1881 0.080 Uiso 1 1 calc R
H10C H 0.7322 0.4627 0.3178 0.080 Uiso 1 1 calc R
C11 C -0.2486(3) 0.04738(12) -0.1081(2) 0.0432(5) Uani 1 1 d .
H11A H -0.3448 0.0542 -0.0605 0.065 Uiso 1 1 calc R
H11B H -0.1943 -0.0124 -0.0924 0.065 Uiso 1 1 calc R
H11C H -0.3079 0.0564 -0.2054 0.065 Uiso 1 1 calc R
C12 C 0.5830(2) 0.37630(12) 0.17149(18) 0.0380(4) Uani 1 1 d .

loop_
_atom_site_aniso_label
_atom_site_aniso_U_11
_atom_site_aniso_U_22
_atom_site_aniso_U_33
_atom_site_aniso_U_23
_atom_site_aniso_U_13
_atom_site_aniso_U_12
O1 0.0378(7) 0.0355(7) 0.0504(7) 0.0051(5) 0.0093(6) 0.0079(5)
O2 0.0318(6) 0.0276(7) 0.0515(7) -0.0012(5) 0.0023(5) -0.0016(5)
O3 0.0267(6) 0.0396(7) 0.0413(6) -0.0002(5) 0.0026(5) 0.0018(5)
C14 0.0276(8) 0.0317(9) 0.0304(8) 0.0011(6) 0.0074(6) -0.0001(6)
C1 0.0314(8) 0.0275(9) 0.0337(8) 0.0009(6) 0.0086(6) 0.0011(6)
N1 0.0286(7) 0.0317(8) 0.0452(8) -0.0044(6) 0.0067(6) -0.0017(6)
C3 0.0300(8) 0.0293(9) 0.0346(8) 0.0004(6) 0.0081(7) 0.0030(6)
C4 0.0295(8) 0.0310(9) 0.0409(9) 0.0013(7) 0.0079(7) -0.0017(7)
C5 0.0321(8) 0.0297(9) 0.0309(8) 0.0001(6) 0.0077(6) 0.0011(7)
C6 0.0306(8) 0.0345(10) 0.0331(8) 0.0014(7) 0.0092(6) 0.0016(7)
C7 0.0267(8) 0.0353(10) 0.0348(8) -0.0008(7) 0.0044(7) -0.0012(6)
C8 0.0344(9) 0.0318(9) 0.0444(9) 0.0041(7) 0.0083(7) 0.0047(7)
C9 0.0292(8) 0.0405(10) 0.0383(9) 0.0027(7) 0.0069(7) 0.0052(7)
C10 0.0351(10) 0.0414(12) 0.0756(14) -0.0114(10) 0.0039(9) -0.0043(8)
C11 0.0378(10) 0.0299(9) 0.0557(11) -0.0032(8) 0.0040(8) -0.0055(7)
C12 0.0305(8) 0.0368(10) 0.0442(9) -0.0038(7) 0.0073(7) 0.0013(7)

loop_
_atom_type_symbol
_atom_type_description
_atom_type_scat_dispersion_real
_atom_type_scat_dispersion_imag
_atom_type_scat_source
C C 0.0033 0.0016 'International Tables Vol C Tables 4.2.6.8 and 6.1.1.4'
H H 0.0000 0.0000 'International Tables Vol C Tables 4.2.6.8 and 6.1.1.4'
N N 0.0061 0.0033 'International Tables Vol C Tables 4.2.6.8 and 6.1.1.4'
O O 0.0106 0.0060 'International Tables Vol C Tables 4.2.6.8 and 6.1.1.4'

loop_
_geom_angle_atom_site_label_1
_geom_angle_atom_site_label_2
_geom_angle_atom_site_label_3
_geom_angle
C5 O2 C11 117.44(13)
C12 O3 C6 105.79(12)
C4 C14 C5 117.94(15)
C4 C14 C1 123.69(15)
C5 C14 C1 118.37(15)
C3 C1 C14 129.81(16)
C3 C1 H1 115.1
C14 C1 H1 115.1
C12 N1 C3 105.43(14)
C1 C3 N1 129.79(15)
C1 C3 C6 122.02(16)
N1 C3 C6 108.15(13)
C8 C4 C14 121.45(16)
C8 C4 H4 119.3
C14 C4 H4 119.3
O2 C5 C7 123.45(15)
O2 C5 C14 115.98(14)
C7 C5 C14 120.57(15)
O1 C6 O3 122.00(15)
O1 C6 C3 133.60(16)
O3 C6 C3 104.41(13)
C9 C7 C5 119.78(15)
C9 C7 H7 120.1
C5 C7 H7 120.1
C4 C8 C9 119.35(16)
C4 C8 H8 120.3
C9 C8 H8 120.3
C7 C9 C8 120.89(16)
C7 C9 H9 119.6
C8 C9 H9 119.6
C12 C10 H10A 109.5
C12 C10 H10B 109.5
H10A C10 H10B 109.5
C12 C10 H10C 109.5
H10A C10 H10C 109.5
H10B C10 H10C 109.5
O2 C11 H11A 109.5
O2 C11 H11B 109.5
H11A C11 H11B 109.5
O2 C11 H11C 109.5
H11A C11 H11C 109.5
H11B C11 H11C 109.5
N1 C12 O3 116.22(15)
N1 C12 C10 127.95(17)
O3 C12 C10 115.82(15)

loop_
_geom_bond_atom_site_label_1
_geom_bond_atom_site_label_2
_geom_bond_distance
O1 C6 1.195(2)
O2 C5 1.3641(19)
O2 C11 1.428(2)
O3 C12 1.379(2)
O3 C6 1.397(2)
C14 C4 1.397(2)
C14 C5 1.416(2)
C14 C1 1.452(2)
C1 C3 1.342(2)
C1 H1 0.9300
N1 C12 1.285(2)
N1 C3 1.405(2)
C3 C6 1.477(2)
C4 C8 1.386(2)
C4 H4 0.9300
C5 C7 1.389(2)
C7 C9 1.382(2)
C7 H7 0.9300
C8 C9 1.388(2)
C8 H8 0.9300
C9 H9 0.9300
C10 C12 1.474(3)
C10 H10A 0.9600
C10 H10B 0.9600
C10 H10C 0.9600
C11 H11A 0.9600
C11 H11B 0.9600
C11 H11C 0.9600

loop_
_cod_related_entry_id
_cod_related_entry_database
_cod_related_entry_code
1 ChemSpider 4534003
